data_2023238
loop_
_publ_author_name
'Song, Xueqing'
'Li, William'
'Torres, Yolanda'
'Greaves, Tazena'

_publ_section_title
;
 Crystal structure of (1,4,7,10,13,16-hexaoxacyclooctadecane-\k6
 O)potassium-\m-oxalato-triphenylstannate(IV), the first reported
 18-crown-6-stabilized potassium salt of triphenyloxalatostannate
;
_journal_coeditor_code NY2007
_journal_issue 9
_journal_name_full 'Acta Crystallographica Section E Crystallographic Communications'
_journal_paper_doi 10.1107/S2056989024007758
_journal_volume 80
_journal_year 2024
_chemical_formula_iupac '[K Sn (C6 H5)3 (C2 O4) (C12 H24 O6)]'
_chemical_formula_moiety 'C32 H39 K O10 Sn'
_chemical_formula_sum 'C32 H39 K O10 Sn'
_chemical_formula_weight 741.42
_chemical_name_systematic
(1,4,7,10,13,16-Hexaoxacyclooctadecane-1\k^6^<i>O</i>)(\m-oxalato-1\k^2^<i>O</i>^1^,<i>O</i>^2^:2\k^2^<i>O</i>^1'^,<i>O</i>^2'^)triphenyl-2\k^3^<i>C</i>-potassium(I)tin(IV)
_space_group_crystal_system monoclinic
_space_group_IT_number 4
_space_group_name_Hall 'P 2yb'
_space_group_name_H-M_alt 'P 1 21 1'
_atom_sites_solution_hydrogens geom
_atom_sites_solution_primary direct
_audit_creation_method
;
FinalCif V138 by Daniel Kratzert, Freiburg 2024,
https://dkratzert.de/finalcif.html
;
_cell_angle_alpha 90
_cell_angle_beta 97.925(2)
_cell_angle_gamma 90
_cell_formula_units_Z 2
_cell_length_a 9.4060(3)
_cell_length_b 19.3779(4)
_cell_length_c 9.4225(3)
_cell_measurement_reflns_used 9822
_cell_measurement_temperature 100.00(10)
_cell_measurement_theta_max 31.0600
_cell_measurement_theta_min 2.8560
_cell_volume 1701.02(8)
_computing_cell_refinement
;
CrysAlisPro 1.171.42.62a (Rigaku OD, 2022)
;
_computing_data_collection
;
CrysAlisPro 1.171.42.62a (Rigaku OD, 2022)
;
_computing_data_reduction
;
CrysAlisPro 1.171.42.62a (Rigaku OD, 2022)
;
_computing_molecular_graphics
;
Olex2 1.5-beta (Dolomanov <i>et al.</i>,  2009)
;
_computing_publication_material
;
Olex2 1.5-beta (Dolomanov <i>et al.</i>,  2009)
;
_computing_structure_refinement
;
<i>SHELXL2018/3</i> (Sheldrick, 2015b)
;
_computing_structure_solution
;
<i>SHELXT</i>  (Sheldrick, 2015a)
;
_diffrn_ambient_temperature 100.15
_diffrn_detector 'hybrid photon counting'
_diffrn_detector_area_resol_mean 10.0000
_diffrn_measured_fraction_theta_full 0.998
_diffrn_measured_fraction_theta_max 0.987
_diffrn_measurement_device 'four-circle diffractometer'
_diffrn_measurement_device_type 'Rigaku XtaLAB Synergy-S dual wavelength Mo/Cu'
_diffrn_measurement_method '\w scans'
_diffrn_measurement_specimen_support 'MiTeGen micromount'
_diffrn_radiation_monochromator 'mirror optics'
_diffrn_radiation_probe x-ray
_diffrn_radiation_type MoK\a
_diffrn_radiation_wavelength 0.71073
_diffrn_reflns_av_R_equivalents 0.0396
_diffrn_reflns_av_unetI/netI 0.0498
_diffrn_reflns_limit_h_max 11
_diffrn_reflns_limit_h_min -12
_diffrn_reflns_limit_k_max 25
_diffrn_reflns_limit_k_min -23
_diffrn_reflns_limit_l_max 10
_diffrn_reflns_limit_l_min -11
_diffrn_reflns_number 15412
_diffrn_reflns_theta_full 25.242
_diffrn_reflns_theta_max 27.484
_diffrn_reflns_theta_min 2.869
_diffrn_source 'microfocus sealed X-ray tube'
_exptl_absorpt_coefficient_mu 0.926
_exptl_absorpt_correction_T_max 1.00000
_exptl_absorpt_correction_T_min 0.91248
_exptl_absorpt_correction_type multi-scan
_exptl_absorpt_process_details
;
(CrysAlis PRO; Rigaku OD, 2022)
;
_exptl_crystal_colour colorless
_exptl_crystal_density_diffrn 1.448
_exptl_crystal_description block
_exptl_crystal_F_000 760
_exptl_crystal_size_max 0.06
_exptl_crystal_size_mid 0.055
_exptl_crystal_size_min 0.032
_exptl_crystal_size_rad 0.021
_refine_diff_density_max 1.280
_refine_diff_density_min -0.520
_refine_ls_abs_structure_details
;
Flack <i>x</i> determined using 2807 quotients
[(<i>I</i>^+^)-(<i>I</i>^-^)]/[(<i>I</i>^+^)+(<i>I</i>^-^)]
(Parsons <i>et al.</i>,  2013)
;
_refine_ls_abs_structure_Flack -0.08(3)
_refine_ls_extinction_method none
_refine_ls_goodness_of_fit_ref 1.077
_refine_ls_hydrogen_treatment constr
_refine_ls_matrix_type full
_refine_ls_number_parameters 398
_refine_ls_number_reflns 7113
_refine_ls_number_restraints 1
_refine_ls_restrained_S_all 1.077
_refine_ls_R_factor_all 0.0368
_refine_ls_R_factor_gt 0.0327
_refine_ls_shift/su_max 0.000
_refine_ls_shift/su_mean 0.000
_refine_ls_structure_factor_coef Fsqd
_refine_ls_weighting_details 'w=1/[\s^2^(Fo^2^)+(0.0708P)^2^] where P=(Fo^2^+2Fc^2^)/3'
_refine_ls_weighting_scheme calc
_refine_ls_wR_factor_gt 0.0848
_refine_ls_wR_factor_ref 0.1049
_reflns_number_gt 6792
_reflns_number_total 7113
_reflns_threshold_expression 'I > 2\s(I)'
_cod_data_source_file ny2007.cif
_cod_data_source_block I
_cod_database_code 2023238
_shelx_space_group_comment
;
The symmetry employed for this shelxl refinement is uniquely defined
by the following loop, which should always be used as a source of
symmetry information in preference to the above space-group names.
They are only intended as comments.
;

loop_
_space_group_symop_operation_xyz
'x, y, z'
'-x, y+1/2, -z'

loop_
_atom_site_type_symbol
_atom_site_label
_atom_site_fract_x
_atom_site_fract_y
_atom_site_fract_z
_atom_site_U_iso_or_equiv
_atom_site_adp_type
_atom_site_calc_flag
_atom_site_occupancy
_atom_site_disorder_assembly
_atom_site_disorder_group
Sn Sn1 0.41008(5) 0.58376(2) 0.45935(5) 0.02209(12) Uani d 1 . .
O O1 0.2517(6) 0.5552(3) 0.2950(6) 0.0223(10) Uani d 1 . .
O O2 0.3969(8) 0.4658(3) 0.4651(8) 0.0369(16) Uani d 1 . .
O O3 0.2847(9) 0.3760(4) 0.3470(9) 0.0484(19) Uani d 1 . .
O O4 0.1482(7) 0.4720(3) 0.1562(7) 0.0312(14) Uani d 1 . .
C C1 0.6233(8) 0.5741(5) 0.4077(8) 0.0256(19) Uani d 1 . .
C C2 0.7115(10) 0.5176(4) 0.4492(9) 0.0306(18) Uani d 1 . .
H H2 0.677139 0.480378 0.500564 0.037 Uiso calc 1 . .
C C3 0.8536(11) 0.5166(5) 0.4135(11) 0.039(2) Uani d 1 . .
H H3 0.913985 0.478341 0.441871 0.047 Uiso calc 1 . .
C C4 0.9046(10) 0.5691(5) 0.3399(10) 0.040(3) Uani d 1 . .
H H4 1.000617 0.568146 0.319164 0.048 Uiso calc 1 . .
C C5 0.8163(11) 0.6238(5) 0.2954(12) 0.038(2) Uani d 1 . .
H H5 0.850759 0.659627 0.240293 0.045 Uiso calc 1 . .
C C6 0.6788(9) 0.6274(4) 0.3295(10) 0.0280(17) Uani d 1 . .
H H6 0.620610 0.666331 0.300060 0.034 Uiso calc 1 . .
C C7 0.3592(8) 0.6911(4) 0.4013(9) 0.0211(15) Uani d 1 . .
C C8 0.4450(8) 0.7424(4) 0.4748(8) 0.0237(15) Uani d 1 . .
H H8 0.519593 0.729495 0.548454 0.028 Uiso calc 1 . .
C C9 0.4225(8) 0.8126(4) 0.4413(8) 0.0232(14) Uani d 1 . .
H H9 0.480264 0.846932 0.492962 0.028 Uiso calc 1 . .
C C10 0.3137(8) 0.8314(4) 0.3306(8) 0.0225(15) Uani d 1 . .
H H10 0.298609 0.878641 0.305833 0.027 Uiso calc 1 . .
C C11 0.2278(9) 0.7806(4) 0.2571(9) 0.0265(16) Uani d 1 . .
H H11 0.152693 0.793270 0.183718 0.032 Uiso calc 1 . .
C C12 0.2525(9) 0.7106(4) 0.2917(9) 0.0246(16) Uani d 1 . .
H H12 0.195505 0.676187 0.239377 0.030 Uiso calc 1 . .
C C13 0.3708(7) 0.5795(7) 0.6773(8) 0.0273(15) Uani d 1 . .
C C14 0.2974(10) 0.6343(5) 0.7297(9) 0.0282(17) Uani d 1 . .
H H14 0.262058 0.670815 0.667257 0.034 Uiso calc 1 . .
C C15 0.2754(11) 0.6360(5) 0.8732(11) 0.038(2) Uani d 1 . .
H H15 0.226304 0.673758 0.908593 0.046 Uiso calc 1 . .
C C16 0.3256(8) 0.5824(8) 0.9638(8) 0.0354(17) Uani d 1 . .
H H16 0.310981 0.583366 1.061508 0.042 Uiso calc 1 . .
C C17 0.3963(10) 0.5280(6) 0.9124(10) 0.038(2) Uani d 1 . .
H H17 0.429710 0.491448 0.975628 0.045 Uiso calc 1 . .
C C18 0.4207(9) 0.5247(5) 0.7686(9) 0.0307(18) Uani d 1 . .
H H18 0.469574 0.486627 0.734140 0.037 Uiso calc 1 . .
C C19 0.2277(8) 0.4908(4) 0.2599(9) 0.0227(15) Uani d 1 . .
C C20 0.3101(10) 0.4379(4) 0.3672(10) 0.0287(16) Uani d 1 . .
K K1 0.10867(17) 0.33895(8) 0.09631(17) 0.0219(3) Uani d 1 . .
O O5 -0.0911(6) 0.4275(3) -0.0971(6) 0.0229(11) Uani d 1 . .
O O6 -0.1562(6) 0.3828(3) 0.1682(6) 0.0248(12) Uani d 1 . .
O O7 -0.0356(7) 0.2587(4) 0.2852(7) 0.0275(15) Uani d 1 . .
O O8 0.2230(7) 0.2108(3) 0.2005(7) 0.0292(12) Uani d 1 . .
O O9 0.2918(8) 0.2593(4) -0.0621(8) 0.0294(16) Uani d 1 . .
O O10 0.1753(6) 0.3845(3) -0.1714(6) 0.0250(12) Uani d 1 . .
C C21 -0.1744(9) 0.4682(4) -0.0123(9) 0.0258(16) Uani d 1 . .
H H21A -0.241853 0.497889 -0.075143 0.031 Uiso calc 1 . .
H H21B -0.110542 0.498315 0.053253 0.031 Uiso calc 1 . .
C C22 -0.2558(11) 0.4209(6) 0.0720(11) 0.029(2) Uani d 1 . .
H H22A -0.319867 0.447871 0.126044 0.035 Uiso calc 1 . .
H H22B -0.315664 0.389015 0.006764 0.035 Uiso calc 1 . .
C C23 -0.2230(12) 0.3420(6) 0.2648(12) 0.035(2) Uani d 1 . .
H H23A -0.286849 0.307414 0.211248 0.042 Uiso calc 1 . .
H H23B -0.281701 0.371518 0.319785 0.042 Uiso calc 1 . .
C C24 -0.1089(10) 0.3064(4) 0.3645(9) 0.0276(17) Uani d 1 . .
H H24A -0.040179 0.340835 0.411697 0.033 Uiso calc 1 . .
H H24B -0.152538 0.281731 0.439726 0.033 Uiso calc 1 . .
C C25 0.0662(11) 0.2172(5) 0.3752(10) 0.035(2) Uani d 1 . .
H H25A 0.016438 0.190038 0.442444 0.042 Uiso calc 1 . .
H H25B 0.137948 0.247248 0.431986 0.042 Uiso calc 1 . .
C C26 0.1389(11) 0.1701(4) 0.2836(10) 0.0339(19) Uani d 1 . .
H H26A 0.201246 0.137366 0.344216 0.041 Uiso calc 1 . .
H H26B 0.066709 0.143313 0.219869 0.041 Uiso calc 1 . .
C C27 0.2983(11) 0.1707(5) 0.1108(11) 0.039(2) Uani d 1 . .
H H27A 0.229728 0.144494 0.041901 0.047 Uiso calc 1 . .
H H27B 0.361344 0.137377 0.168962 0.047 Uiso calc 1 . .
C C28 0.3872(10) 0.2180(5) 0.0311(11) 0.036(2) Uani d 1 . .
H H28A 0.449335 0.247442 0.099552 0.044 Uiso calc 1 . .
H H28B 0.449059 0.190529 -0.024455 0.044 Uiso calc 1 . .
C C29 0.3694(10) 0.3065(5) -0.1418(11) 0.035(2) Uani d 1 . .
H H29A 0.439272 0.280956 -0.191382 0.043 Uiso calc 1 . .
H H29B 0.422566 0.340498 -0.076177 0.043 Uiso calc 1 . .
C C30 0.2618(11) 0.3427(5) -0.2491(10) 0.032(2) Uani d 1 . .
H H30A 0.311547 0.371631 -0.313522 0.038 Uiso calc 1 . .
H H30B 0.201563 0.308548 -0.307951 0.038 Uiso calc 1 . .
C C31 0.0763(10) 0.4239(5) -0.2660(10) 0.027(2) Uani d 1 . .
H H31A 0.010250 0.392884 -0.326933 0.032 Uiso calc 1 . .
H H31B 0.128454 0.452511 -0.329063 0.032 Uiso calc 1 . .
C C32 -0.0073(9) 0.4696(4) -0.1780(8) 0.0253(16) Uani d 1 . .
H H32A 0.059398 0.498412 -0.112634 0.030 Uiso calc 1 . .
H H32B -0.070902 0.500531 -0.241853 0.030 Uiso calc 1 . .

loop_
_atom_site_aniso_label
_atom_site_aniso_U_11
_atom_site_aniso_U_22
_atom_site_aniso_U_33
_atom_site_aniso_U_12
_atom_site_aniso_U_13
_atom_site_aniso_U_23
Sn1 0.0258(2) 0.01459(18) 0.0242(2) 0.0024(3) -0.00227(13) 0.0011(3)
O1 0.026(3) 0.016(2) 0.024(3) 0.002(2) -0.0018(19) 0.001(2)
O2 0.045(4) 0.016(3) 0.043(4) -0.001(3) -0.018(3) -0.001(3)
O3 0.061(5) 0.022(3) 0.053(5) -0.004(3) -0.024(3) -0.002(3)
O4 0.034(3) 0.025(3) 0.031(3) -0.003(2) -0.007(2) -0.002(2)
C1 0.027(3) 0.021(5) 0.027(3) 0.014(3) -0.005(3) -0.001(3)
C2 0.038(5) 0.020(4) 0.030(5) 0.006(3) -0.007(3) -0.003(3)
C3 0.036(5) 0.034(5) 0.043(5) 0.023(4) -0.008(4) -0.012(4)
C4 0.030(4) 0.046(8) 0.044(5) 0.001(4) 0.005(3) -0.022(5)
C5 0.039(5) 0.032(5) 0.043(6) 0.002(4) 0.013(4) -0.010(4)
C6 0.028(4) 0.020(4) 0.035(5) 0.012(3) 0.000(3) -0.003(3)
C7 0.022(4) 0.012(3) 0.030(5) 0.002(3) 0.004(3) 0.005(3)
C8 0.024(4) 0.023(4) 0.024(4) 0.006(3) 0.005(3) 0.001(3)
C9 0.028(4) 0.020(3) 0.023(4) -0.001(3) 0.006(3) -0.001(3)
C10 0.032(4) 0.008(3) 0.027(4) 0.002(3) 0.000(3) 0.002(3)
C11 0.035(4) 0.018(3) 0.024(4) 0.002(3) -0.008(3) 0.002(3)
C12 0.030(4) 0.013(4) 0.028(5) 0.004(3) -0.003(3) 0.002(3)
C13 0.026(3) 0.028(4) 0.027(3) -0.005(5) -0.001(2) 0.001(5)
C14 0.038(5) 0.022(4) 0.023(4) -0.004(3) -0.001(3) 0.004(3)
C15 0.039(5) 0.040(5) 0.038(5) -0.010(4) 0.012(4) -0.005(4)
C16 0.039(4) 0.034(4) 0.032(4) -0.016(6) 0.004(3) 0.009(6)
C17 0.038(5) 0.041(5) 0.030(4) -0.015(4) -0.006(3) 0.017(4)
C18 0.027(4) 0.029(4) 0.035(5) -0.008(3) 0.001(3) 0.000(4)
C19 0.021(4) 0.020(4) 0.027(4) 0.001(3) 0.003(3) 0.004(3)
C20 0.032(5) 0.020(4) 0.029(5) -0.001(3) -0.010(3) 0.004(3)
K1 0.0241(7) 0.0168(7) 0.0240(8) -0.0005(5) 0.0001(5) -0.0004(5)
O5 0.026(3) 0.017(2) 0.026(3) 0.000(2) 0.0027(19) -0.0001(19)
O6 0.022(3) 0.020(3) 0.032(3) -0.002(2) 0.003(2) 0.001(2)
O7 0.033(4) 0.026(3) 0.023(3) 0.003(3) 0.002(2) 0.001(3)
O8 0.039(3) 0.017(3) 0.030(3) 0.000(2) -0.002(2) -0.001(2)
O9 0.026(3) 0.026(3) 0.037(4) 0.004(3) 0.007(3) 0.003(3)
O10 0.030(3) 0.018(3) 0.026(3) 0.002(2) 0.002(2) -0.002(2)
C21 0.023(4) 0.021(4) 0.031(4) 0.009(3) -0.004(3) -0.001(3)
C22 0.027(5) 0.032(5) 0.029(5) 0.000(4) 0.006(4) -0.002(4)
C23 0.039(5) 0.028(5) 0.042(5) -0.007(4) 0.018(4) -0.001(4)
C24 0.041(5) 0.015(4) 0.027(4) -0.006(3) 0.007(3) -0.004(3)
C25 0.048(5) 0.031(4) 0.025(4) -0.002(4) 0.001(4) 0.012(4)
C26 0.045(5) 0.018(4) 0.035(5) 0.003(4) -0.005(4) 0.011(3)
C27 0.047(6) 0.029(5) 0.040(5) 0.014(4) -0.004(4) -0.002(4)
C28 0.028(4) 0.030(4) 0.049(6) 0.014(4) 0.001(4) 0.003(4)
C29 0.029(4) 0.025(4) 0.054(6) 0.000(4) 0.011(4) -0.005(4)
C30 0.041(5) 0.031(5) 0.025(4) 0.005(4) 0.013(4) -0.003(4)
C31 0.032(5) 0.019(4) 0.027(5) -0.007(3) 0.000(4) 0.001(3)
C32 0.028(4) 0.026(4) 0.020(4) -0.003(3) -0.002(3) 0.003(3)

loop_
_atom_type_symbol
_atom_type_description
_atom_type_scat_dispersion_real
_atom_type_scat_dispersion_imag
_atom_type_scat_source
C C 0.0033 0.0016 'International Tables Vol C Tables 4.2.6.8 and 6.1.1.4'
H H 0.0000 0.0000 'International Tables Vol C Tables 4.2.6.8 and 6.1.1.4'
K K 0.2009 0.2494 'International Tables Vol C Tables 4.2.6.8 and 6.1.1.4'
O O 0.0106 0.0060 'International Tables Vol C Tables 4.2.6.8 and 6.1.1.4'
Sn Sn -0.6537 1.4246 'International Tables Vol C Tables 4.2.6.8 and 6.1.1.4'

loop_
_exptl_crystal_face_index_h
_exptl_crystal_face_index_k
_exptl_crystal_face_index_l
_exptl_crystal_face_perp_dist
0 -1 0 0.0247
2 -1 2 0.0155
2 -1 -2 0.0163
0 1 2 0.0048
-3 -5 2 0.0352
1 -2 1 0.0149
1 5 0 0.0202
0 -2 -1 0.0293
0 2 1 0.0136
-1 1 1 0.0218
-2 0 -3 0.0224
0 -1 1 0.0122
1 2 -1 0.0137

loop_
_geom_angle_atom_site_label_1
_geom_angle_atom_site_label_2
_geom_angle_atom_site_label_3
_geom_angle_site_symmetry_1
_geom_angle_site_symmetry_3
_geom_angle
_geom_angle_publ_flag
O1 Sn1 O2 . . 73.4(2) ?
O1 Sn1 C1 . . 114.0(3) ?
O1 Sn1 C7 . . 87.6(3) ?
O1 Sn1 C13 . . 120.4(3) ?
C1 Sn1 O2 . . 88.5(3) ?
C1 Sn1 C7 . . 101.9(3) ?
C1 Sn1 C13 . . 120.5(3) ?
C7 Sn1 O2 . . 160.8(3) ?
C13 Sn1 O2 . . 85.5(4) ?
C13 Sn1 C7 . . 102.5(4) ?
C19 O1 Sn1 . . 121.9(5) ?
C20 O2 Sn1 . . 116.1(5) ?
C20 O3 K1 . . 117.5(6) ?
C19 O4 K1 . . 121.4(5) ?
C2 C1 Sn1 . . 123.1(7) ?
C2 C1 C6 . . 118.1(7) ?
C6 C1 Sn1 . . 118.8(6) ?
C1 C2 H2 . . 120.5 ?
C1 C2 C3 . . 119.1(8) ?
C3 C2 H2 . . 120.5 ?
C2 C3 H3 . . 119.3 ?
C4 C3 C2 . . 121.4(8) ?
C4 C3 H3 . . 119.3 ?
C3 C4 H4 . . 120.2 ?
C3 C4 C5 . . 119.5(9) ?
C5 C4 H4 . . 120.2 ?
C4 C5 H5 . . 119.5 ?
C4 C5 C6 . . 121.0(9) ?
C6 C5 H5 . . 119.5 ?
C1 C6 H6 . . 119.6 ?
C5 C6 C1 . . 120.8(8) ?
C5 C6 H6 . . 119.6 ?
C8 C7 Sn1 . . 117.3(5) ?
C12 C7 Sn1 . . 123.7(6) ?
C12 C7 C8 . . 118.9(7) ?
C7 C8 H8 . . 119.5 ?
C7 C8 C9 . . 121.1(7) ?
C9 C8 H8 . . 119.5 ?
C8 C9 H9 . . 120.3 ?
C10 C9 C8 . . 119.3(7) ?
C10 C9 H9 . . 120.3 ?
C9 C10 H10 . . 120.1 ?
C11 C10 C9 . . 119.8(7) ?
C11 C10 H10 . . 120.1 ?
C10 C11 H11 . . 120.0 ?
C10 C11 C12 . . 120.0(7) ?
C12 C11 H11 . . 120.0 ?
C7 C12 C11 . . 120.9(8) ?
C7 C12 H12 . . 119.6 ?
C11 C12 H12 . . 119.6 ?
C14 C13 Sn1 . . 118.1(7) ?
C14 C13 C18 . . 119.9(7) ?
C18 C13 Sn1 . . 122.0(7) ?
C13 C14 H14 . . 119.8 ?
C13 C14 C15 . . 120.5(8) ?
C15 C14 H14 . . 119.8 ?
C14 C15 H15 . . 120.1 ?
C16 C15 C14 . . 119.7(9) ?
C16 C15 H15 . . 120.1 ?
C15 C16 H16 . . 120.0 ?
C17 C16 C15 . . 120.0(8) ?
C17 C16 H16 . . 120.0 ?
C16 C17 H17 . . 119.1 ?
C16 C17 C18 . . 121.7(9) ?
C18 C17 H17 . . 119.1 ?
C13 C18 C17 . . 118.1(9) ?
C13 C18 H18 . . 121.0 ?
C17 C18 H18 . . 121.0 ?
O1 C19 C20 . . 114.2(7) ?
O4 C19 O1 . . 124.3(8) ?
O4 C19 C20 . . 121.5(8) ?
O2 C20 C19 . . 113.8(7) ?
O3 C20 O2 . . 128.3(8) ?
O3 C20 C19 . . 117.9(8) ?
O3 K1 O5 . . 128.47(19) ?
O3 K1 O6 . . 99.3(2) ?
O3 K1 O7 . . 83.7(2) ?
O3 K1 O8 . . 77.22(19) ?
O3 K1 O9 . . 104.4(2) ?
O3 K1 O10 . . 119.8(2) ?
O4 K1 O3 . . 61.30(19) ?
O4 K1 O5 . . 68.16(17) ?
O4 K1 O6 . . 75.94(18) ?
O4 K1 O7 . . 117.6(2) ?
O4 K1 O8 . . 138.06(19) ?
O4 K1 O9 . . 123.7(2) ?
O4 K1 O10 . . 81.05(18) ?
O6 K1 O5 . . 57.71(16) ?
O6 K1 O7 . . 59.86(18) ?
O6 K1 O8 . . 119.38(18) ?
O6 K1 O9 . . 154.6(2) ?
O6 K1 O10 . . 115.80(18) ?
O7 K1 O5 . . 112.53(18) ?
O7 K1 O9 . . 113.74(19) ?
O8 K1 O5 . . 153.77(17) ?
O8 K1 O7 . . 59.61(19) ?
O8 K1 O9 . . 58.88(19) ?
O9 K1 O5 . . 111.35(18) ?
O10 K1 O5 . . 58.09(15) ?
O10 K1 O7 . . 156.01(19) ?
O10 K1 O8 . . 117.67(18) ?
O10 K1 O9 . . 58.80(19) ?
C21 O5 K1 . . 108.9(4) ?
C32 O5 K1 . . 108.0(4) ?
C32 O5 C21 . . 111.7(6) ?
C22 O6 K1 . . 122.3(5) ?
C23 O6 K1 . . 118.3(6) ?
C23 O6 C22 . . 112.9(7) ?
C24 O7 K1 . . 106.3(5) ?
C24 O7 C25 . . 112.6(7) ?
C25 O7 K1 . . 109.8(5) ?
C26 O8 K1 . . 117.6(5) ?
C27 O8 K1 . . 118.3(5) ?
C27 O8 C26 . . 112.8(6) ?
C28 O9 K1 . . 110.8(5) ?
C28 O9 C29 . . 111.0(7) ?
C29 O9 K1 . . 108.2(5) ?
C30 O10 K1 . . 119.7(5) ?
C31 O10 K1 . . 121.5(5) ?
C31 O10 C30 . . 110.8(7) ?
O5 C21 H21A . . 110.0 ?
O5 C21 H21B . . 110.0 ?
O5 C21 C22 . . 108.6(7) ?
H21A C21 H21B . . 108.3 ?
C22 C21 H21A . . 110.0 ?
C22 C21 H21B . . 110.0 ?
O6 C22 C21 . . 108.5(7) ?
O6 C22 H22A . . 110.0 ?
O6 C22 H22B . . 110.0 ?
C21 C22 H22A . . 110.0 ?
C21 C22 H22B . . 110.0 ?
H22A C22 H22B . . 108.4 ?
O6 C23 H23A . . 110.0 ?
O6 C23 H23B . . 110.0 ?
O6 C23 C24 . . 108.5(8) ?
H23A C23 H23B . . 108.4 ?
C24 C23 H23A . . 110.0 ?
C24 C23 H23B . . 110.0 ?
O7 C24 C23 . . 109.1(7) ?
O7 C24 H24A . . 109.9 ?
O7 C24 H24B . . 109.9 ?
C23 C24 H24A . . 109.9 ?
C23 C24 H24B . . 109.9 ?
H24A C24 H24B . . 108.3 ?
O7 C25 H25A . . 109.9 ?
O7 C25 H25B . . 109.9 ?
O7 C25 C26 . . 108.9(7) ?
H25A C25 H25B . . 108.3 ?
C26 C25 H25A . . 109.9 ?
C26 C25 H25B . . 109.9 ?
O8 C26 C25 . . 108.3(7) ?
O8 C26 H26A . . 110.0 ?
O8 C26 H26B . . 110.0 ?
C25 C26 H26A . . 110.0 ?
C25 C26 H26B . . 110.0 ?
H26A C26 H26B . . 108.4 ?
O8 C27 H27A . . 109.9 ?
O8 C27 H27B . . 109.9 ?
O8 C27 C28 . . 108.8(8) ?
H27A C27 H27B . . 108.3 ?
C28 C27 H27A . . 109.9 ?
C28 C27 H27B . . 109.9 ?
O9 C28 C27 . . 107.8(8) ?
O9 C28 H28A . . 110.1 ?
O9 C28 H28B . . 110.1 ?
C27 C28 H28A . . 110.1 ?
C27 C28 H28B . . 110.1 ?
H28A C28 H28B . . 108.5 ?
O9 C29 H29A . . 110.2 ?
O9 C29 H29B . . 110.2 ?
O9 C29 C30 . . 107.7(8) ?
H29A C29 H29B . . 108.5 ?
C30 C29 H29A . . 110.2 ?
C30 C29 H29B . . 110.2 ?
O10 C30 C29 . . 107.5(7) ?
O10 C30 H30A . . 110.2 ?
O10 C30 H30B . . 110.2 ?
C29 C30 H30A . . 110.2 ?
C29 C30 H30B . . 110.2 ?
H30A C30 H30B . . 108.5 ?
O10 C31 H31A . . 110.0 ?
O10 C31 H31B . . 110.0 ?
O10 C31 C32 . . 108.5(7) ?
H31A C31 H31B . . 108.4 ?
C32 C31 H31A . . 110.0 ?
C32 C31 H31B . . 110.0 ?
O5 C32 C31 . . 109.2(6) ?
O5 C32 H32A . . 109.8 ?
O5 C32 H32B . . 109.8 ?
C31 C32 H32A . . 109.8 ?
C31 C32 H32B . . 109.8 ?
H32A C32 H32B . . 108.3 ?

loop_
_geom_bond_atom_site_label_1
_geom_bond_atom_site_label_2
_geom_bond_site_symmetry_2
_geom_bond_distance
_geom_bond_publ_flag
Sn1 O1 . 2.071(5) ?
Sn1 O2 . 2.290(6) ?
Sn1 C1 . 2.136(7) ?
Sn1 C7 . 2.188(7) ?
Sn1 C13 . 2.138(7) ?
O1 C19 . 1.303(10) ?
O2 C20 . 1.266(11) ?
O3 C20 . 1.233(11) ?
O3 K1 . 2.785(7) ?
O4 C19 . 1.202(10) ?
O4 K1 . 2.654(6) ?
C1 C2 . 1.397(12) ?
C1 C6 . 1.411(13) ?
C2 H2 . 0.9500 ?
C2 C3 . 1.422(14) ?
C3 H3 . 0.9500 ?
C3 C4 . 1.356(15) ?
C4 H4 . 0.9500 ?
C4 C5 . 1.376(14) ?
C5 H5 . 0.9500 ?
C5 C6 . 1.377(13) ?
C6 H6 . 0.9500 ?
C7 C8 . 1.401(11) ?
C7 C12 . 1.389(11) ?
C8 H8 . 0.9500 ?
C8 C9 . 1.406(10) ?
C9 H9 . 0.9500 ?
C9 C10 . 1.405(11) ?
C10 H10 . 0.9500 ?
C10 C11 . 1.396(11) ?
C11 H11 . 0.9500 ?
C11 C12 . 1.407(10) ?
C12 H12 . 0.9500 ?
C13 C14 . 1.394(15) ?
C13 C18 . 1.406(14) ?
C14 H14 . 0.9500 ?
C14 C15 . 1.396(13) ?
C15 H15 . 0.9500 ?
C15 C16 . 1.385(16) ?
C16 H16 . 0.9500 ?
C16 C17 . 1.370(18) ?
C17 H17 . 0.9500 ?
C17 C18 . 1.407(13) ?
C18 H18 . 0.9500 ?
C19 C20 . 1.567(11) ?
K1 O5 . 2.976(6) ?
K1 O6 . 2.802(6) ?
K1 O7 . 2.845(7) ?
K1 O8 . 2.827(6) ?
K1 O9 . 2.878(7) ?
K1 O10 . 2.823(6) ?
O5 C21 . 1.430(9) ?
O5 C32 . 1.425(9) ?
O6 C22 . 1.418(12) ?
O6 C23 . 1.417(11) ?
O7 C24 . 1.426(10) ?
O7 C25 . 1.435(11) ?
O8 C26 . 1.425(11) ?
O8 C27 . 1.408(11) ?
O9 C28 . 1.415(11) ?
O9 C29 . 1.443(12) ?
O10 C30 . 1.421(11) ?
O10 C31 . 1.419(11) ?
C21 H21A . 0.9900 ?
C21 H21B . 0.9900 ?
C21 C22 . 1.493(13) ?
C22 H22A . 0.9900 ?
C22 H22B . 0.9900 ?
C23 H23A . 0.9900 ?
C23 H23B . 0.9900 ?
C23 C24 . 1.494(14) ?
C24 H24A . 0.9900 ?
C24 H24B . 0.9900 ?
C25 H25A . 0.9900 ?
C25 H25B . 0.9900 ?
C25 C26 . 1.486(13) ?
C26 H26A . 0.9900 ?
C26 H26B . 0.9900 ?
C27 H27A . 0.9900 ?
C27 H27B . 0.9900 ?
C27 C28 . 1.508(15) ?
C28 H28A . 0.9900 ?
C28 H28B . 0.9900 ?
C29 H29A . 0.9900 ?
C29 H29B . 0.9900 ?
C29 C30 . 1.502(14) ?
C30 H30A . 0.9900 ?
C30 H30B . 0.9900 ?
C31 H31A . 0.9900 ?
C31 H31B . 0.9900 ?
C31 C32 . 1.506(13) ?
C32 H32A . 0.9900 ?
C32 H32B . 0.9900 ?

loop_
_geom_hbond_atom_site_label_D
_geom_hbond_atom_site_label_H
_geom_hbond_atom_site_label_A
_geom_hbond_site_symmetry_A
_geom_hbond_distance_DH
_geom_hbond_distance_HA
_geom_hbond_distance_DA
_geom_hbond_angle_DHA
_geom_hbond_publ_flag
C4 H4 O1 1_655 0.95 2.42 3.360(11) 172.0 yes
C16 H16 O1 1_556 0.95 2.41 3.332(9) 164.8 yes

loop_
_geom_torsion_atom_site_label_1
_geom_torsion_atom_site_label_2
_geom_torsion_atom_site_label_3
_geom_torsion_atom_site_label_4
_geom_torsion_site_symmetry_1
_geom_torsion_site_symmetry_2
_geom_torsion_site_symmetry_3
_geom_torsion_site_symmetry_4
_geom_torsion
_geom_torsion_publ_flag
Sn1 O1 C19 O4 . . . . -171.7(6) ?
Sn1 O1 C19 C20 . . . . 9.4(10) ?
Sn1 O2 C20 O3 . . . . 179.5(10) ?
Sn1 O2 C20 C19 . . . . 0.0(11) ?
Sn1 C1 C2 C3 . . . . -178.2(6) ?
Sn1 C1 C6 C5 . . . . 179.2(7) ?
Sn1 C7 C8 C9 . . . . 178.1(5) ?
Sn1 C7 C12 C11 . . . . -178.2(7) ?
Sn1 C13 C14 C15 . . . . -176.6(7) ?
Sn1 C13 C18 C17 . . . . 176.8(6) ?
O1 C19 C20 O2 . . . . -5.7(12) ?
O1 C19 C20 O3 . . . . 174.8(9) ?
O4 C19 C20 O2 . . . . 175.4(9) ?
O4 C19 C20 O3 . . . . -4.2(14) ?
C1 C2 C3 C4 . . . . -0.2(13) ?
C2 C1 C6 C5 . . . . -0.1(13) ?
C2 C3 C4 C5 . . . . -1.7(14) ?
C3 C4 C5 C6 . . . . 2.7(15) ?
C4 C5 C6 C1 . . . . -1.8(14) ?
C6 C1 C2 C3 . . . . 1.1(12) ?
C7 C8 C9 C10 . . . . -1.1(11) ?
C8 C7 C12 C11 . . . . -1.7(13) ?
C8 C9 C10 C11 . . . . 1.1(11) ?
C9 C10 C11 C12 . . . . -1.5(13) ?
C10 C11 C12 C7 . . . . 1.8(14) ?
C12 C7 C8 C9 . . . . 1.4(12) ?
C13 C14 C15 C16 . . . . -0.7(14) ?
C14 C13 C18 C17 . . . . -1.0(12) ?
C14 C15 C16 C17 . . . . -0.1(14) ?
C15 C16 C17 C18 . . . . 0.3(14) ?
C16 C17 C18 C13 . . . . 0.2(13) ?
C18 C13 C14 C15 . . . . 1.3(13) ?
K1 O3 C20 O2 . . . . -172.6(9) ?
K1 O3 C20 C19 . . . . 6.8(13) ?
K1 O4 C19 O1 . . . . 179.9(6) ?
K1 O4 C19 C20 . . . . -1.3(11) ?
K1 O5 C21 C22 . . . . -59.3(7) ?
K1 O5 C32 C31 . . . . 60.9(7) ?
K1 O6 C22 C21 . . . . -35.7(10) ?
K1 O6 C23 C24 . . . . 29.9(9) ?
K1 O7 C24 C23 . . . . 65.7(7) ?
K1 O7 C25 C26 . . . . -60.8(8) ?
K1 O8 C26 C25 . . . . -37.5(9) ?
K1 O8 C27 C28 . . . . 38.8(9) ?
K1 O9 C28 C27 . . . . 59.3(8) ?
K1 O9 C29 C30 . . . . -64.4(8) ?
K1 O10 C30 C29 . . . . -34.4(9) ?
K1 O10 C31 C32 . . . . 33.9(8) ?
O5 C21 C22 O6 . . . . 63.9(9) ?
O6 C23 C24 O7 . . . . -65.8(9) ?
O7 C25 C26 O8 . . . . 66.3(9) ?
O8 C27 C28 O9 . . . . -66.0(10) ?
O9 C29 C30 O10 . . . . 66.4(9) ?
O10 C31 C32 O5 . . . . -64.5(8) ?
C21 O5 C32 C31 . . . . -179.4(7) ?
C22 O6 C23 C24 . . . . -177.8(7) ?
C23 O6 C22 C21 . . . . 173.2(8) ?
C24 O7 C25 C26 . . . . -179.0(7) ?
C25 O7 C24 C23 . . . . -174.0(7) ?
C26 O8 C27 C28 . . . . -178.2(8) ?
C27 O8 C26 C25 . . . . 179.2(8) ?
C28 O9 C29 C30 . . . . 173.8(7) ?
C29 O9 C28 C27 . . . . 179.6(8) ?
C30 O10 C31 C32 . . . . -177.4(7) ?
C31 O10 C30 C29 . . . . 176.3(7) ?
C32 O5 C21 C22 . . . . -178.5(7) ?

loop_
_twin_individual_id
_twin_individual_mass_fraction_refined
1 0.80272
2 0.19728
